data_7054670
loop_
_publ_author_name
'Biswal, Debanjana'
'Pramanik, Nikhil Ranjan'
'Chakrabarti, Syamal'
'Chakraborty, Nirmalya'
'Acharya, Krishnendu'
'Mandal, Sudhanshu Sekhar'
'Ghosh, Saktiprosad'
'Drew, Michael G. B.'
'Mondal, Tapan Kumar'
'Biswas, Sujan'

_publ_section_title
;
 Lewis base controlled supramolecular architectures via non-covalent
 interactions of dioxomolybdenum(vi) complexes with an ONS donor ligand:
 DFT calculations and biological study
;
_journal_issue 4
_journal_name_full 'New J. Chem.'
_journal_page_first 2778
_journal_paper_doi 10.1039/C4NJ02225D
_journal_volume 39
_journal_year 2015
_chemical_formula_sum 'C23.33 H24.96 Mo N3 O4 S2'
_chemical_formula_weight 569.85
_chemical_name_systematic
;
 ?
;
_space_group_IT_number 2
_symmetry_cell_setting triclinic
_symmetry_space_group_name_Hall '-P 1'
_symmetry_space_group_name_H-M 'P -1'
_atom_sites_solution_hydrogens geom
_atom_sites_solution_primary direct
_atom_sites_solution_secondary difmap
_audit_creation_method SHELXL-97
_audit_update_record
;
2015-01-20 deposited with the CCDC.
2015-02-09 downloaded from the CCDC.
;
_cell_angle_alpha 106.162(4)
_cell_angle_beta 101.970(4)
_cell_angle_gamma 105.956(4)
_cell_formula_units_Z 2
_cell_length_a 7.505(3)
_cell_length_b 13.022(5)
_cell_length_c 14.463(5)
_cell_measurement_reflns_used 2140
_cell_measurement_temperature 296(2)
_cell_measurement_theta_max 21.22
_cell_measurement_theta_min 2.71
_cell_volume 1242.1(8)
_computing_cell_refinement 'Bruker SAINT'
_computing_data_collection 'Bruker APEX2'
_computing_data_reduction 'Bruker SAINT'
_computing_molecular_graphics 'Bruker SHELXTL'
_computing_publication_material 'Bruker SHELXTL'
_computing_structure_refinement 'SHELXL-97 (Sheldrick, 1997)'
_computing_structure_solution 'SHELXS-97 (Sheldrick, 2008)'
_diffrn_ambient_temperature 296(2)
_diffrn_measured_fraction_theta_full 0.986
_diffrn_measured_fraction_theta_max 0.986
_diffrn_measurement_device_type 'Bruker APEX-II CCD'
_diffrn_measurement_method '\f and \w scans'
_diffrn_radiation_monochromator graphite
_diffrn_radiation_source 'fine-focus sealed tube'
_diffrn_radiation_type MoK\a
_diffrn_radiation_wavelength 0.71073
_diffrn_reflns_av_R_equivalents 0.0328
_diffrn_reflns_av_sigmaI/netI 0.0573
_diffrn_reflns_limit_h_max 8
_diffrn_reflns_limit_h_min -8
_diffrn_reflns_limit_k_max 15
_diffrn_reflns_limit_k_min -15
_diffrn_reflns_limit_l_max 17
_diffrn_reflns_limit_l_min -17
_diffrn_reflns_number 8676
_diffrn_reflns_theta_full 25.00
_diffrn_reflns_theta_max 25.00
_diffrn_reflns_theta_min 1.54
_exptl_absorpt_coefficient_mu 0.729
_exptl_absorpt_correction_T_max 0.8922
_exptl_absorpt_correction_T_min 0.8678
_exptl_absorpt_correction_type multi-scan
_exptl_absorpt_process_details SADABS
_exptl_crystal_colour yellow
_exptl_crystal_density_diffrn 1.524
_exptl_crystal_density_method 'not measured'
_exptl_crystal_description rectangular
_exptl_crystal_F_000 582.3
_exptl_crystal_size_max 0.20
_exptl_crystal_size_mid 0.18
_exptl_crystal_size_min 0.16
_refine_diff_density_max 0.740
_refine_diff_density_min -0.463
_refine_diff_density_rms 0.083
_refine_ls_extinction_method none
_refine_ls_goodness_of_fit_ref 0.849
_refine_ls_hydrogen_treatment constr
_refine_ls_matrix_type full
_refine_ls_number_parameters 305
_refine_ls_number_reflns 4299
_refine_ls_number_restraints 6
_refine_ls_restrained_S_all 0.855
_refine_ls_R_factor_all 0.0691
_refine_ls_R_factor_gt 0.0471
_refine_ls_shift/su_max 0.000
_refine_ls_shift/su_mean 0.000
_refine_ls_structure_factor_coef Fsqd
_refine_ls_weighting_details 'calc w=1/[\s^2^(Fo^2^)+(0.1433P)^2^+0.1139P] where P=(Fo^2^+2Fc^2^)/3'
_refine_ls_weighting_scheme calc
_refine_ls_wR_factor_gt 0.1426
_refine_ls_wR_factor_ref 0.1742
_reflns_number_gt 3198
_reflns_number_total 4360
_reflns_threshold_expression >2sigma(I)
_cod_data_source_file c4nj02225d2.cif
_cod_data_source_block 4
_cod_depositor_comments 'Adding full bibliography for 7054666--7054671.cif.'
_cod_original_sg_symbol_H-M P-1
_cod_database_code 7054670

loop_
_symmetry_equiv_pos_as_xyz
'x, y, z'
'-x, -y, -z'

loop_
_atom_site_label
_atom_site_type_symbol
_atom_site_fract_x
_atom_site_fract_y
_atom_site_fract_z
_atom_site_U_iso_or_equiv
_atom_site_adp_type
_atom_site_occupancy
_atom_site_symmetry_multiplicity
_atom_site_calc_flag
_atom_site_refinement_flags
_atom_site_disorder_assembly
_atom_site_disorder_group
C1 C 0.3335(7) 0.1175(4) 0.0316(4) 0.0451(12) Uani 1 1 d . . .
C2 C 0.2344(8) 0.0012(4) -0.0103(4) 0.0508(13) Uani 1 1 d . . .
H2 H 0.1694 -0.0358 0.0260 0.061 Uiso 1 1 calc R . .
C3 C 0.2303(8) -0.0608(5) -0.1053(5) 0.0571(14) Uani 1 1 d . . .
H3 H 0.1606 -0.1390 -0.1331 0.069 Uiso 1 1 calc R . .
C4 C 0.3283(8) -0.0081(5) -0.1593(5) 0.0605(15) Uani 1 1 d . . .
H4 H 0.3260 -0.0502 -0.2233 0.073 Uiso 1 1 calc R . .
C5 C 0.4302(8) 0.1079(5) -0.1176(4) 0.0534(14) Uani 1 1 d . . .
H5 H 0.4955 0.1431 -0.1548 0.064 Uiso 1 1 calc R . .
C6 C 0.4391(7) 0.1748(4) -0.0209(4) 0.0431(12) Uani 1 1 d . . .
C7 C 0.5573(7) 0.2966(4) 0.0220(4) 0.0412(11) Uani 1 1 d . . .
C8 C 0.7173(9) 0.3417(5) -0.0190(5) 0.0599(15) Uani 1 1 d . . .
H8A H 0.6707 0.3723 -0.0684 0.090 Uiso 1 1 calc R . .
H8B H 0.7586 0.2809 -0.0502 0.090 Uiso 1 1 calc R . .
H8C H 0.8253 0.4009 0.0352 0.090 Uiso 1 1 calc R . .
C9 C 0.6086(8) 0.5522(5) 0.1913(4) 0.0492(13) Uani 1 1 d . . .
C10 C 0.9447(9) 0.6949(5) 0.1796(5) 0.0656(17) Uani 1 1 d . . .
H10A H 0.9895 0.6331 0.1850 0.079 Uiso 1 1 calc R . .
H10B H 0.8978 0.6839 0.1085 0.079 Uiso 1 1 calc R . .
C11 C 1.1088(8) 0.8083(5) 0.2352(4) 0.0508(13) Uani 1 1 d . . .
C12 C 1.0977(10) 0.9037(5) 0.2161(5) 0.0685(18) Uani 1 1 d . . .
H12 H 0.9899 0.8979 0.1668 0.082 Uiso 1 1 calc R . .
C13 C 1.2434(14) 1.0082(6) 0.2687(7) 0.089(2) Uani 1 1 d . . .
H13 H 1.2327 1.0724 0.2552 0.107 Uiso 1 1 calc R . .
C14 C 1.4013(13) 1.0183(8) 0.3395(6) 0.097(3) Uani 1 1 d . . .
H14 H 1.4981 1.0896 0.3758 0.117 Uiso 1 1 calc R . .
C15 C 1.4196(11) 0.9226(9) 0.3582(6) 0.096(3) Uani 1 1 d . . .
H15 H 1.5303 0.9285 0.4056 0.116 Uiso 1 1 calc R . .
C16 C 1.2707(10) 0.8177(6) 0.3052(5) 0.0714(18) Uani 1 1 d . . .
H16 H 1.2815 0.7530 0.3177 0.086 Uiso 1 1 calc R . .
C17 C 0.5333(10) 0.3737(6) 0.4009(4) 0.0683(17) Uani 1 1 d . . .
H17 H 0.4248 0.3919 0.4094 0.082 Uiso 1 1 calc R . .
C18 C 0.6705(12) 0.3828(6) 0.4848(5) 0.075(2) Uani 1 1 d . . .
H18 H 0.6516 0.4046 0.5479 0.091 Uiso 1 1 calc R . .
C19 C 0.8359(10) 0.3598(5) 0.4764(5) 0.0637(16) Uani 1 1 d . . .
C20 C 0.9848(12) 0.3714(8) 0.5669(6) 0.103(3) Uani 1 1 d . . .
H20A H 0.9458 0.3040 0.5837 0.155 Uiso 1 1 calc R . .
H20B H 0.9984 0.4369 0.6226 0.155 Uiso 1 1 calc R . .
H20C H 1.1072 0.3809 0.5534 0.155 Uiso 1 1 calc R . .
C21 C 0.8502(9) 0.3241(6) 0.3809(5) 0.0659(17) Uani 1 1 d . . .
H21 H 0.9572 0.3052 0.3708 0.079 Uiso 1 1 calc R . .
C22 C 0.7066(9) 0.3160(5) 0.2996(4) 0.0571(15) Uani 1 1 d . . .
H22 H 0.7210 0.2924 0.2356 0.068 Uiso 1 1 calc R . .
Mo1 Mo 0.28125(6) 0.31431(4) 0.16327(3) 0.0464(2) Uani 1 1 d . . .
N1 N 0.5306(6) 0.3669(3) 0.0977(3) 0.0421(10) Uani 1 1 d . . .
N2 N 0.6585(6) 0.4787(4) 0.1322(3) 0.0459(10) Uani 1 1 d . . .
N3 N 0.5476(6) 0.3404(4) 0.3082(3) 0.0474(10) Uani 1 1 d . . .
O1 O 0.3325(5) 0.1735(3) 0.1250(3) 0.0499(9) Uani 1 1 d . . .
O2 O 0.1167(6) 0.2867(4) 0.0526(3) 0.0664(11) Uani 1 1 d . . .
O3 O 0.1521(6) 0.3094(4) 0.2468(3) 0.0652(11) Uani 1 1 d . . .
S1 S 0.4045(2) 0.52321(12) 0.23370(13) 0.0590(4) Uani 1 1 d . . .
S2 S 0.7494(2) 0.69573(12) 0.23693(12) 0.0579(4) Uani 1 1 d . . .
O3S O 1.070(3) 0.1008(18) 0.4754(18) 0.102(3) Uiso 0.33 1 d PD A 1
H3S H 1.1870 0.1373 0.5008 0.154 Uiso 0.33 1 calc PR A 1
C2S C 1.008(5) 0.041(2) 0.533(2) 0.102(3) Uiso 0.33 1 d PD A 1
H2S1 H 0.8740 0.0363 0.5264 0.123 Uiso 0.33 1 calc PR A 1
H2S2 H 1.0823 0.0892 0.6030 0.123 Uiso 0.33 1 calc PR A 1
C1S C 1.009(6) -0.076(2) 0.523(3) 0.102(3) Uiso 0.33 1 d PD A 1
H1S1 H 0.9847 -0.1189 0.4533 0.154 Uiso 0.33 1 calc PR A 1
H1S2 H 0.9097 -0.1131 0.5474 0.154 Uiso 0.33 1 calc PR A 1
H1S3 H 1.1339 -0.0700 0.5622 0.154 Uiso 0.33 1 calc PR A 1
C4S C 1.225(3) 0.1904(19) 0.488(2) 0.102(3) Uiso 0.33 1 d PD B 2
H4S1 H 1.2961 0.1508 0.5180 0.154 Uiso 0.33 1 calc PR B 2
H4S2 H 1.2429 0.2616 0.5381 0.154 Uiso 0.33 1 calc PR B 2
H4S3 H 1.2720 0.2051 0.4342 0.154 Uiso 0.33 1 calc PR B 2
C5S C 1.013(4) 0.1186(19) 0.446(3) 0.102(3) Uiso 0.33 1 d PD B 2
H5S1 H 0.9423 0.1512 0.4876 0.123 Uiso 0.33 1 calc PR B 2
H5S2 H 0.9613 0.1159 0.3779 0.123 Uiso 0.33 1 calc PR B 2
O6S O 0.993(3) 0.0089(16) 0.4456(15) 0.102(3) Uiso 0.33 1 d PD B 2
H6S H 0.8771 -0.0313 0.4233 0.154 Uiso 0.33 1 calc PR B 2
O1W O 0.940(3) 0.0715(19) 0.4360(17) 0.062(5) Uiso 0.33 1 d P C 3

loop_
_atom_site_aniso_label
_atom_site_aniso_U_11
_atom_site_aniso_U_22
_atom_site_aniso_U_33
_atom_site_aniso_U_23
_atom_site_aniso_U_13
_atom_site_aniso_U_12
C1 0.035(3) 0.047(3) 0.050(3) 0.012(2) 0.011(2) 0.017(2)
C2 0.045(3) 0.048(3) 0.058(3) 0.016(3) 0.020(3) 0.014(2)
C3 0.049(3) 0.048(3) 0.064(4) 0.006(3) 0.020(3) 0.015(3)
C4 0.054(3) 0.058(4) 0.057(4) 0.005(3) 0.017(3) 0.017(3)
C5 0.056(3) 0.059(3) 0.053(3) 0.019(3) 0.028(3) 0.023(3)
C6 0.039(3) 0.046(3) 0.046(3) 0.014(2) 0.014(2) 0.020(2)
C7 0.040(3) 0.049(3) 0.040(3) 0.018(2) 0.014(2) 0.019(2)
C8 0.058(4) 0.058(3) 0.059(4) 0.014(3) 0.030(3) 0.012(3)
C9 0.052(3) 0.052(3) 0.047(3) 0.021(3) 0.017(3) 0.019(3)
C10 0.072(4) 0.059(4) 0.063(4) 0.015(3) 0.036(3) 0.015(3)
C11 0.057(3) 0.055(3) 0.039(3) 0.015(3) 0.020(3) 0.016(3)
C12 0.079(4) 0.065(4) 0.062(4) 0.031(3) 0.024(3) 0.015(3)
C13 0.108(6) 0.063(4) 0.100(6) 0.035(4) 0.052(5) 0.014(4)
C14 0.084(6) 0.086(6) 0.073(5) 0.004(4) 0.026(5) -0.018(5)
C15 0.057(4) 0.136(8) 0.066(5) 0.021(5) 0.011(4) 0.011(5)
C16 0.070(4) 0.082(5) 0.076(5) 0.031(4) 0.031(4) 0.037(4)
C17 0.079(4) 0.086(5) 0.049(4) 0.018(3) 0.029(3) 0.042(4)
C18 0.102(6) 0.085(5) 0.038(3) 0.017(3) 0.024(4) 0.033(4)
C19 0.068(4) 0.057(4) 0.057(4) 0.022(3) 0.013(3) 0.012(3)
C20 0.104(6) 0.121(7) 0.083(6) 0.058(5) 0.006(5) 0.030(5)
C21 0.057(4) 0.091(5) 0.058(4) 0.035(4) 0.017(3) 0.029(3)
C22 0.067(4) 0.064(4) 0.046(3) 0.020(3) 0.026(3) 0.025(3)
Mo1 0.0412(3) 0.0537(3) 0.0468(3) 0.0170(2) 0.0203(2) 0.0167(2)
N1 0.043(2) 0.042(2) 0.042(2) 0.0154(19) 0.0158(19) 0.0139(19)
N2 0.045(2) 0.044(2) 0.047(3) 0.012(2) 0.020(2) 0.013(2)
N3 0.054(3) 0.049(2) 0.043(3) 0.015(2) 0.020(2) 0.022(2)
O1 0.059(2) 0.046(2) 0.042(2) 0.0147(17) 0.0201(17) 0.0116(17)
O2 0.052(2) 0.090(3) 0.055(2) 0.022(2) 0.011(2) 0.030(2)
O3 0.053(2) 0.073(3) 0.069(3) 0.020(2) 0.037(2) 0.014(2)
S1 0.0659(9) 0.0517(8) 0.0750(11) 0.0244(8) 0.0405(8) 0.0282(7)
S2 0.0631(9) 0.0473(8) 0.0608(9) 0.0153(7) 0.0241(8) 0.0163(7)

loop_
_atom_type_symbol
_atom_type_description
_atom_type_scat_dispersion_real
_atom_type_scat_dispersion_imag
_atom_type_scat_source
C C 0.0033 0.0016 'International Tables Vol C Tables 4.2.6.8 and 6.1.1.4'
H H 0.0000 0.0000 'International Tables Vol C Tables 4.2.6.8 and 6.1.1.4'
N N 0.0061 0.0033 'International Tables Vol C Tables 4.2.6.8 and 6.1.1.4'
O O 0.0106 0.0060 'International Tables Vol C Tables 4.2.6.8 and 6.1.1.4'
S S 0.1246 0.1234 'International Tables Vol C Tables 4.2.6.8 and 6.1.1.4'
Mo Mo -1.6832 0.6857 'International Tables Vol C Tables 4.2.6.8 and 6.1.1.4'

loop_
_geom_angle_atom_site_label_1
_geom_angle_atom_site_label_2
_geom_angle_atom_site_label_3
_geom_angle
O1 C1 C2 118.0(5)
O1 C1 C6 121.5(5)
C2 C1 C6 120.5(5)
C3 C2 C1 120.8(5)
C3 C2 H2 119.6
C1 C2 H2 119.6
C4 C3 C2 120.5(5)
C4 C3 H3 119.8
C2 C3 H3 119.8
C3 C4 C5 119.3(6)
C3 C4 H4 120.4
C5 C4 H4 120.4
C4 C5 C6 122.4(5)
C4 C5 H5 118.8
C6 C5 H5 118.8
C5 C6 C1 116.5(5)
C5 C6 C7 120.3(5)
C1 C6 C7 123.2(5)
N1 C7 C6 121.5(4)
N1 C7 C8 119.0(5)
C6 C7 C8 119.5(5)
C7 C8 H8A 109.5
C7 C8 H8B 109.5
H8A C8 H8B 109.5
C7 C8 H8C 109.5
H8A C8 H8C 109.5
H8B C8 H8C 109.5
N2 C9 S2 120.1(4)
N2 C9 S1 126.6(4)
S2 C9 S1 113.3(3)
C11 C10 S2 107.8(4)
C11 C10 H10A 110.2
S2 C10 H10A 110.2
C11 C10 H10B 110.2
S2 C10 H10B 110.2
H10A C10 H10B 108.5
C16 C11 C12 118.7(6)
C16 C11 C10 120.8(6)
C12 C11 C10 120.5(6)
C11 C12 C13 121.0(7)
C11 C12 H12 119.5
C13 C12 H12 119.5
C14 C13 C12 120.5(8)
C14 C13 H13 119.8
C12 C13 H13 119.8
C13 C14 C15 119.9(7)
C13 C14 H14 120.0
C15 C14 H14 120.0
C14 C15 C16 119.1(8)
C14 C15 H15 120.5
C16 C15 H15 120.5
C11 C16 C15 120.8(7)
C11 C16 H16 119.6
C15 C16 H16 119.6
N3 C17 C18 123.3(6)
N3 C17 H17 118.4
C18 C17 H17 118.4
C17 C18 C19 120.5(6)
C17 C18 H18 119.8
C19 C18 H18 119.8
C21 C19 C18 116.4(6)
C21 C19 C20 123.1(7)
C18 C19 C20 120.4(7)
C19 C20 H20A 109.5
C19 C20 H20B 109.5
H20A C20 H20B 109.5
C19 C20 H20C 109.5
H20A C20 H20C 109.5
H20B C20 H20C 109.5
C19 C21 C22 120.2(6)
C19 C21 H21 119.9
C22 C21 H21 119.9
N3 C22 C21 123.3(5)
N3 C22 H22 118.4
C21 C22 H22 118.4
O2 Mo1 O3 105.2(2)
O2 Mo1 O1 97.12(19)
O3 Mo1 O1 107.84(18)
O2 Mo1 N1 90.52(18)
O3 Mo1 N1 161.09(18)
O1 Mo1 N1 79.97(15)
O2 Mo1 S1 101.97(16)
O3 Mo1 S1 90.31(15)
O1 Mo1 S1 149.18(12)
N1 Mo1 S1 75.92(11)
O2 Mo1 N3 171.12(17)
O3 Mo1 N3 82.52(18)
O1 Mo1 N3 76.03(15)
N1 Mo1 N3 82.79(15)
S1 Mo1 N3 82.12(11)
C7 N1 N2 114.7(4)
C7 N1 Mo1 123.4(3)
N2 N1 Mo1 121.8(3)
C9 N2 N1 114.7(4)
C17 N3 C22 116.3(5)
C17 N3 Mo1 120.0(4)
C22 N3 Mo1 123.6(4)
C1 O1 Mo1 124.5(3)
C9 S1 Mo1 99.82(19)
C9 S2 C10 101.8(3)
C2S O3S H3S 109.5
O3S C2S C1S 125(2)
O3S C2S H2S1 106.0
C1S C2S H2S1 106.0
O3S C2S H2S2 106.0
C1S C2S H2S2 106.0
H2S1 C2S H2S2 106.3
C2S C1S H1S1 109.5
C2S C1S H1S2 109.5
H1S1 C1S H1S2 109.5
C2S C1S H1S3 109.5
H1S1 C1S H1S3 109.5
H1S2 C1S H1S3 109.5
C5S C4S H4S1 109.5
C5S C4S H4S2 109.5
H4S1 C4S H4S2 109.5
C5S C4S H4S3 109.5
H4S1 C4S H4S3 109.5
H4S2 C4S H4S3 109.5
O6S C5S C4S 108.5(17)
O6S C5S H5S1 110.0
C4S C5S H5S1 110.0
O6S C5S H5S2 110.0
C4S C5S H5S2 110.0
H5S1 C5S H5S2 108.4
C5S O6S H6S 109.5

loop_
_geom_bond_atom_site_label_1
_geom_bond_atom_site_label_2
_geom_bond_distance
C1 O1 1.348(6)
C1 C2 1.377(7)
C1 C6 1.415(7)
C2 C3 1.375(8)
C2 H2 0.9300
C3 C4 1.371(8)
C3 H3 0.9300
C4 C5 1.377(8)
C4 H4 0.9300
C5 C6 1.403(7)
C5 H5 0.9300
C6 C7 1.462(7)
C7 N1 1.308(6)
C7 C8 1.497(7)
C8 H8A 0.9600
C8 H8B 0.9600
C8 H8C 0.9600
C9 N2 1.289(7)
C9 S2 1.727(6)
C9 S1 1.751(6)
C10 C11 1.508(8)
C10 S2 1.829(6)
C10 H10A 0.9700
C10 H10B 0.9700
C11 C16 1.363(8)
C11 C12 1.366(8)
C12 C13 1.373(10)
C12 H12 0.9300
C13 C14 1.343(12)
C13 H13 0.9300
C14 C15 1.383(12)
C14 H14 0.9300
C15 C16 1.388(10)
C15 H15 0.9300
C16 H16 0.9300
C17 N3 1.325(7)
C17 C18 1.373(9)
C17 H17 0.9300
C18 C19 1.375(10)
C18 H18 0.9300
C19 C21 1.366(9)
C19 C20 1.475(9)
C20 H20A 0.9600
C20 H20B 0.9600
C20 H20C 0.9600
C21 C22 1.377(8)
C21 H21 0.9300
C22 N3 1.338(7)
C22 H22 0.9300
Mo1 O2 1.683(4)
Mo1 O3 1.703(4)
Mo1 O1 1.931(4)
Mo1 N1 2.294(4)
Mo1 S1 2.4447(17)
Mo1 N3 2.449(4)
N1 N2 1.385(6)
O3S C2S 1.362(19)
O3S H3S 0.8200
C2S C1S 1.486(18)
C2S H2S1 0.9700
C2S H2S2 0.9700
C1S H1S1 0.9600
C1S H1S2 0.9600
C1S H1S3 0.9600
C4S C5S 1.494(19)
C4S H4S1 0.9600
C4S H4S2 0.9600
C4S H4S3 0.9600
C5S O6S 1.391(18)
C5S H5S1 0.9700
C5S H5S2 0.9700
O6S H6S 0.8200
